data_4312332
loop_
_publ_author_name
'Jeremy S. Disch'
'Richard J. Staples'
'Thomas E. Concolino'
'Terry E. Haas'
'Elena V. Rybak-Akimova'

_publ_contact_author_address
;    Department of Chemistry
    Tufts University
    Medford, Massachusetts 02155
    USA
;
_publ_contact_author_email elena.rybak-akimova@tufts.edu
_publ_contact_author_fax '(617) 627-3443'
_publ_contact_author_name 'Elena V. Rybak-Akimova'
_publ_contact_author_phone '(617) 627-3413'
_publ_section_title
;
 Nickel(II) Cyclidenes with Appended Ethylpyridine Receptor Centers as
 Molecular Tweezers for Dicarboxylic Acids
;
_journal_name_full 'Inorganic Chemistry'
_journal_page_first 6749
_journal_page_last 6763
_journal_paper_doi 10.1021/ic0345572
_journal_volume 42
_journal_year 2003
_chemical_formula_moiety 'C30 H40 F12 N8 Ni P2 '
_chemical_formula_sum 'C30 H40 F12 N8 Ni P2'
_chemical_formula_weight 861.33
_chemical_name_systematic
; 
 ? 
;
_space_group_IT_number 61
_symmetry_cell_setting orthorhombic
_symmetry_Int_Tables_number 61
_symmetry_space_group_name_Hall '-P 2ac 2ab'
_symmetry_space_group_name_H-M 'P b c a'
_audit_creation_date 2001-06-28
_audit_creation_method 'by CrystalStructure v2.00'
_audit_update_record 'reumbered jdisch 4-8-2003'
_cell_angle_alpha 90
_cell_angle_beta 90
_cell_angle_gamma 90
_cell_formula_units_Z 4
_cell_length_a 15.484(5)
_cell_length_b 10.661(2)
_cell_length_c 21.810(8)
_cell_measurement_reflns_used 7211
_cell_measurement_temperature 296.1
_cell_measurement_theta_max 30.0
_cell_measurement_theta_min 0.9
_cell_volume 3600.3(19)
_computing_cell_refinement PROCESS-AUTO
_computing_data_collection PROCESS-AUTO
_computing_data_reduction CrystalStructure
_computing_publication_material 'CrystalStructure Ver. 2.00'
_computing_structure_refinement CRYSTALS
_computing_structure_solution SIR92
_diffrn_ambient_temperature 296.1
_diffrn_detector_area_resol_mean 10.00
_diffrn_measured_fraction_theta_full 0.8460
_diffrn_measured_fraction_theta_max 0.8460
_diffrn_measurement_device_type 'Rigaku RAXIS-RAPID'
_diffrn_measurement_method \w
_diffrn_radiation_type 'Mo K\a'
_diffrn_radiation_wavelength 0.7107
_diffrn_reflns_av_R_equivalents 0.291
_diffrn_reflns_limit_h_max 20
_diffrn_reflns_limit_h_min -19
_diffrn_reflns_limit_k_max 13
_diffrn_reflns_limit_k_min -13
_diffrn_reflns_limit_l_max 30
_diffrn_reflns_limit_l_min -30
_diffrn_reflns_number 24611
_diffrn_reflns_theta_full 30.03
_diffrn_reflns_theta_max 30.03
_exptl_absorpt_coefficient_mu 0.726
_exptl_absorpt_correction_T_max 0.944
_exptl_absorpt_correction_T_min 0.195
_exptl_absorpt_correction_type multi-scan
_exptl_absorpt_process_details
;
    Higashi, T. (1995). Program for Absorption Correction.
    Rigaku Corporation, Tokyo, Japan.
;
_exptl_crystal_colour orange
_exptl_crystal_density_diffrn 1.589
_exptl_crystal_density_method 'not measured'
_exptl_crystal_description needle
_exptl_crystal_F_000 1768
_exptl_crystal_size_max 0.30
_exptl_crystal_size_mid 0.10
_exptl_crystal_size_min 0.08
_refine_diff_density_max 0.68
_refine_diff_density_min -0.50
_refine_ls_extinction_coef 938.3(3)
_refine_ls_extinction_method 'Larson (1970) Crystallographic Computing eq. 22'
_refine_ls_goodness_of_fit_ref 1.193
_refine_ls_hydrogen_treatment refall
_refine_ls_number_parameters 262
_refine_ls_number_reflns 1296
_refine_ls_R_factor_gt 0.0740
_refine_ls_shift/su_max 0.0310
_refine_ls_structure_factor_coef F
_refine_ls_weighting_details
;
    Chebychev polynomial with 3 parameters (Carruthers & Watkin, 1979)
    1.589    0.642    1.242
;
_refine_ls_weighting_scheme calc
_refine_ls_wR_factor_ref 0.0760
_reflns_number_gt 1296
_reflns_number_total 4932
_reflns_threshold_expression F^2^>2.0\s(F^2^)
_cod_data_source_file ic0345572si20030523_013818_2.cif
_cod_data_source_block I_[14]NHEt2Py(PF6)2
_cod_original_cell_volume 3600.2(2)
_cod_original_formula_sum 'C30 H40 F12 N8 Ni P2 '
_cod_database_code 4312332

loop_
_symmetry_equiv_pos_as_xyz
x,y,z
-x,-y,-z
-x+1/2,y+1/2,z
x+1/2,-y+1/2,-z
x,-y+1/2,z+1/2
-x,y+1/2,-z+1/2
-x+1/2,-y,z+1/2
x+1/2,y,-z+1/2

loop_
_atom_site_label
_atom_site_type_symbol
_atom_site_fract_x
_atom_site_fract_y
_atom_site_fract_z
_atom_site_U_iso_or_equiv
_atom_site_adp_type
_atom_site_occupancy
_atom_site_symmetry_multiplicity
_atom_site_calc_flag
_atom_site_refinement_flags
_atom_site_disorder_assembly
_atom_site_disorder_group
Ni1 Ni 0.5000 0.0000 0.5000 0.0289(3) Uani 1.00 2 d S . .
N1 N 0.4689(4) 0.0911(6) 0.5695(3) 0.035(2) Uani 1.00 1 d . . .
N2 N 0.4386(5) 0.1136(6) 0.4560(3) 0.032(2) Uani 1.00 1 d . . .
N3 N 0.6226(6) 0.1126(7) 0.7216(3) 0.051(3) Uani 1.00 1 d . . .
N4 N 0.7165(7) 0.3786(8) 0.8698(5) 0.068(3) Uani 1.00 1 d . . .
C1 C 0.4964(7) 0.0768(7) 0.6258(3) 0.036(2) Uani 1.00 1 d . . .
C2 C 0.5649(5) -0.0092(8) 0.6414(3) 0.036(2) Uani 1.00 1 d . . .
C3 C 0.5877(6) -0.1065(7) 0.5996(3) 0.032(2) Uani 1.00 1 d . . .
C4 C 0.4462(7) 0.1410(9) 0.6760(4) 0.047(3) Uani 1.00 1 d . . .
C5 C 0.6110(6) 0.0034(9) 0.6962(4) 0.041(2) Uani 1.00 1 d . . .
C6 C 0.6541(7) -0.1087(9) 0.7263(4) 0.050(3) Uani 1.00 1 d . . .
C7 C 0.6622(8) 0.1399(9) 0.7802(4) 0.057(3) Uani 1.00 1 d . . .
C8 C 0.6214(8) 0.254(1) 0.8074(4) 0.071(4) Uani 1.00 1 d . . .
C9 C 0.6580(7) 0.2880(9) 0.8697(4) 0.048(3) Uani 1.00 1 d . . .
C10 C 0.6285(7) 0.236(1) 0.9234(5) 0.060(3) Uani 1.00 1 d . . .
C11 C 0.659(1) 0.279(1) 0.9799(5) 0.076(4) Uani 1.00 1 d . . .
C12 C 0.715(1) 0.375(1) 0.9769(7) 0.082(5) Uani 1.00 1 d . . .
C13 C 0.746(1) 0.418(1) 0.9227(7) 0.080(5) Uani 1.00 1 d . . .
C14 C 0.4002(6) 0.1800(8) 0.5557(3) 0.036(3) Uani 1.00 1 d . . .
C15 C 0.4131(6) 0.2251(8) 0.4917(4) 0.040(3) Uani 1.00 1 d . . .
H1 H 0.6387(6) -0.1736(7) 0.6179(3) 0.039(2) Uiso 1.00 1 c . . .
H2 H 0.4461(7) 0.2290(9) 0.6689(4) 0.057(3) Uiso 1.00 1 c . . .
H3 H 0.3885(7) 0.1105(9) 0.6760(4) 0.057(3) Uiso 1.00 1 c . . .
H4 H 0.4723(7) 0.1237(9) 0.7145(4) 0.057(3) Uiso 1.00 1 c . . .
H5 H 0.7147(7) -0.0948(9) 0.7259(4) 0.060(3) Uiso 1.00 1 c . . .
H6 H 0.6348(7) -0.1180(9) 0.7674(4) 0.060(3) Uiso 1.00 1 c . . .
H7 H 0.6410(7) -0.1828(9) 0.7040(4) 0.060(3) Uiso 1.00 1 c . . .
H8 H 0.5959(6) 0.1994(7) 0.6862(3) 0.061(3) Uiso 1.00 1 c . . .
H9 H 0.7212(8) 0.1613(9) 0.7742(4) 0.069(4) Uiso 1.00 1 c . . .
H10 H 0.6582(8) 0.0697(9) 0.8070(4) 0.069(4) Uiso 1.00 1 c . . .
H11 H 0.6240(8) 0.322(1) 0.7795(4) 0.085(4) Uiso 1.00 1 c . . .
H12 H 0.5628(8) 0.230(1) 0.8140(4) 0.085(4) Uiso 1.00 1 c . . .
H13 H 0.5870(7) 0.170(1) 0.9213(5) 0.072(3) Uiso 1.00 1 c . . .
H14 H 0.639(1) 0.242(1) 1.0171(5) 0.091(5) Uiso 1.00 1 c . . .
H15 H 0.736(1) 0.411(1) 1.0138(7) 0.099(5) Uiso 1.00 1 c . . .
H16 H 0.788(1) 0.484(1) 0.9218(7) 0.096(5) Uiso 1.00 1 c . . .
H17 H 0.4021(6) 0.2474(8) 0.5840(3) 0.043(3) Uiso 1.00 1 c . . .
H18 H 0.3459(6) 0.1387(8) 0.5586(3) 0.044(3) Uiso 1.00 1 c . . .
H19 H 0.4579(6) 0.2861(8) 0.4904(4) 0.048(3) Uiso 1.00 1 c . . .
H20 H 0.3612(6) 0.2610(8) 0.4765(4) 0.048(3) Uiso 1.00 1 c . . .
P1 P 0.5981(2) 0.4726(2) 0.6372(1) 0.064(1) Uani 1.00 1 d . . .
F1 F 0.5693(7) 0.6127(6) 0.6371(4) 0.124(4) Uani 1.00 1 d . . .
F2 F 0.673(1) 0.498(1) 0.5961(8) 0.220(7) Uani 1.00 1 d . . .
F3 F 0.539(1) 0.448(1) 0.5873(8) 0.286(9) Uani 1.00 1 d . . .
F4 F 0.5263(8) 0.447(1) 0.6871(6) 0.171(5) Uani 1.00 1 d . . .
F5 F 0.6208(8) 0.3298(7) 0.6379(5) 0.163(4) Uani 1.00 1 d . . .
F6 F 0.6554(8) 0.504(1) 0.6955(5) 0.173(6) Uani 1.00 1 d . . .

loop_
_atom_site_aniso_label
_atom_site_aniso_U_11
_atom_site_aniso_U_22
_atom_site_aniso_U_33
_atom_site_aniso_U_12
_atom_site_aniso_U_13
_atom_site_aniso_U_23
Ni1 0.0333(8) 0.0317(6) 0.0218(6) 0.0070(8) -0.0008(9) 0.0004(7)
N1 0.040(5) 0.030(3) 0.035(4) -0.000(3) 0.004(3) -0.002(3)
N2 0.042(5) 0.035(4) 0.019(4) 0.013(3) -0.003(3) -0.002(3)
N3 0.066(7) 0.054(5) 0.032(4) 0.007(4) -0.024(4) -0.001(3)
N4 0.069(7) 0.057(5) 0.077(7) 0.006(5) -0.001(5) 0.003(5)
C1 0.030(5) 0.047(4) 0.030(4) -0.007(5) 0.006(5) 0.002(3)
C2 0.036(5) 0.050(4) 0.023(4) 0.007(4) -0.004(3) 0.007(4)
C3 0.030(5) 0.043(4) 0.024(5) -0.007(4) 0.003(4) 0.000(3)
C4 0.054(7) 0.066(6) 0.022(5) 0.006(5) 0.007(4) 0.007(4)
C5 0.046(6) 0.047(4) 0.030(4) -0.004(6) -0.002(3) 0.006(5)
C6 0.049(7) 0.068(6) 0.033(5) -0.008(5) -0.007(5) 0.009(4)
C7 0.068(9) 0.064(6) 0.041(6) -0.004(5) -0.035(5) 0.001(5)
C8 0.09(1) 0.086(8) 0.035(6) 0.013(7) -0.015(6) -0.015(5)
C9 0.049(7) 0.060(6) 0.036(6) 0.010(5) -0.014(5) -0.008(5)
C10 0.055(7) 0.061(6) 0.064(7) 0.004(5) -0.005(6) -0.000(5)
C11 0.08(1) 0.11(1) 0.028(6) 0.056(9) -0.005(6) -0.003(6)
C12 0.06(1) 0.086(9) 0.10(1) 0.037(7) -0.035(7) -0.056(8)
C13 0.10(1) 0.053(6) 0.09(1) 0.007(6) 0.000(9) -0.021(7)
C14 0.041(6) 0.049(5) 0.019(4) 0.011(4) -0.004(4) -0.006(3)
C15 0.044(6) 0.044(4) 0.031(5) 0.014(4) -0.003(4) 0.004(4)
P1 0.087(3) 0.048(2) 0.057(2) -0.000(1) 0.003(2) 0.015(1)
F1 0.175(9) 0.060(4) 0.137(7) 0.020(5) 0.007(7) 0.019(5)
F2 0.24(2) 0.18(1) 0.25(1) -0.04(1) 0.18(1) 0.01(1)
F3 0.42(3) 0.17(1) 0.27(2) 0.08(1) -0.27(2) -0.08(1)
F4 0.19(1) 0.129(8) 0.20(1) -0.030(8) 0.10(1) -0.016(8)
F5 0.25(1) 0.062(4) 0.176(9) 0.054(6) 0.099(9) 0.048(5)
F6 0.16(1) 0.24(1) 0.126(9) 0.07(1) -0.046(7) -0.037(8)

loop_
_atom_type_symbol
_atom_type_description
_atom_type_scat_dispersion_real
_atom_type_scat_dispersion_imag
_atom_type_scat_source
C C 0.006 0.003
;
International Tables for Crystallography
(1992, Vol. C, Tables 4.2.6.8 and 6.1.1.4)
;
H H 0.000 0.000
;
International Tables for Crystallography
(1992, Vol. C, Table 6.1.1.4)
;
N N 0.011 0.006
;
International Tables for Crystallography
(1992, Vol. C, Tables 4.2.6.8 and 6.1.1.4)
;
Ni Ni 0.320 1.265
;
International Tables for Crystallography
(1992, Vol. C, Tables 4.2.6.8 and 6.1.1.4)
;
P P 0.125 0.123
;
International Tables for Crystallography
(1992, Vol. C, Tables 4.2.6.8 and 6.1.1.4)
;
F F 0.026 0.016
;
International Tables for Crystallography
(1992, Vol. C, Tables 4.2.6.8 and 6.1.1.4)
;

loop_
_geom_angle_atom_site_label_1
_geom_angle_site_symmetry_1
_geom_angle_atom_site_label_2
_geom_angle_site_symmetry_2
_geom_angle_atom_site_label_3
_geom_angle_site_symmetry_3
_geom_angle
_geom_angle_publ_flag
N2 . Ni1 . N1 . 86.8(3) yes
Ni1 . N1 . C14 . 111.2(5) yes
Ni1 . N1 . C1 . 128.2(6) yes
C14 . N1 . C1 . 120.3(7) yes
Ni1 . N2 . C15 . 113.6(5) yes
C5 . N3 . C7 . 128.0(8) yes
C5 . N3 . H8 . 110.3(5) no
C7 . N3 . H8 . 121.6(5) no
C13 . N4 . C9 . 118.4(11) yes
N1 . C1 . C4 . 117.4(8) yes
N1 . C1 . C2 . 122.2(7) yes
C4 . C1 . C2 . 119.9(7) yes
C5 . C2 . C3 . 119.4(7) yes
C5 . C2 . C1 . 121.0(7) yes
C3 . C2 . C1 . 119.6(7) yes
C2 . C3 . H1 . 113.9(5) no
C1 . C4 . H4 . 109.5(5) no
C1 . C4 . H2 . 109.7(4) no
H4 . C4 . H2 . 109.48(2) no
C1 . C4 . H3 . 109.2(5) no
H4 . C4 . H3 . 109.48(3) no
H2 . C4 . H3 . 109.47(2) no
N3 . C5 . C2 . 121.4(8) yes
N3 . C5 . C6 . 117.4(7) yes
C2 . C5 . C6 . 121.1(8) yes
C5 . C6 . H6 . 110.4(5) no
C5 . C6 . H7 . 110.0(5) no
H6 . C6 . H7 . 109.48(2) no
C5 . C6 . H5 . 108.0(5) no
H6 . C6 . H5 . 109.47(3) no
H7 . C6 . H5 . 109.48(2) no
N3 . C7 . C8 . 109.7(8) yes
N3 . C7 . H10 . 110.8(5) no
C8 . C7 . H10 . 111.6(6) no
N3 . C7 . H9 . 109.6(6) no
C8 . C7 . H9 . 105.6(7) no
H10 . C7 . H9 . 109.46(2) no
C7 . C8 . C9 . 113.4(9) yes
C7 . C8 . H11 . 110.6(6) no
C9 . C8 . H11 . 111.7(6) no
C7 . C8 . H12 . 104.8(7) no
C9 . C8 . H12 . 106.5(6) no
H11 . C8 . H12 . 109.45(2) no
N4 . C9 . C10 . 121.2(9) yes
N4 . C9 . C8 . 115.8(10) yes
C10 . C9 . C8 . 122.9(10) yes
C9 . C10 . C11 . 120.6(11) yes
C9 . C10 . H13 . 118.4(6) no
C11 . C10 . H13 . 121.0(8) no
C10 . C11 . C12 . 115.2(12) yes
C10 . C11 . H14 . 120.5(8) no
C12 . C11 . H14 . 124.2(8) no
C13 . C12 . C11 . 121.8(11) yes
C13 . C12 . H15 . 118.6(8) no
C11 . C12 . H15 . 119.4(8) no
N4 . C13 . C12 . 122.2(12) yes
N4 . C13 . H16 . 117.1(8) no
C12 . C13 . H16 . 120.4(8) no
N1 . C14 . C15 . 107.7(7) yes
N1 . C14 . H18 . 109.4(4) no
C15 . C14 . H18 . 109.1(5) no
N1 . C14 . H17 . 109.8(4) no
C15 . C14 . H17 . 111.3(4) no
H18 . C14 . H17 . 109.46(2) no
N2 . C15 . C14 . 105.8(6) yes
N2 . C15 . H19 . 109.9(5) no
C14 . C15 . H19 . 110.0(5) no
N2 . C15 . H20 . 111.6(4) no
C14 . C15 . H20 . 110.1(5) no
H19 . C15 . H20 . 109.45(2) no
F1 . P1 . F2 . 93.0(6) yes
F1 . P1 . F3 . 89.6(7) yes
F2 . P1 . F3 . 94.0(12) yes
F1 . P1 . F4 . 87.8(6) yes
F2 . P1 . F4 . 173.3(9) yes
F3 . P1 . F4 . 92.6(11) yes
F1 . P1 . F5 . 176.3(7) yes
F2 . P1 . F5 . 90.2(7) yes
F3 . P1 . F5 . 88.4(8) yes
F4 . P1 . F5 . 89.2(6) yes
F1 . P1 . F6 . 87.6(6) yes
F2 . P1 . F6 . 90.4(10) yes
F3 . P1 . F6 . 174.9(10) yes
F4 . P1 . F6 . 83.0(7) yes
F5 . P1 . F6 . 94.1(7) yes

loop_
_geom_bond_atom_site_label_1
_geom_bond_site_symmetry_1
_geom_bond_atom_site_label_2
_geom_bond_site_symmetry_2
_geom_bond_distance
_geom_bond_publ_flag
Ni1 . N1 . 1.867(7) yes
Ni1 . N2 . 1.814(6) yes
N1 . C1 . 1.31(1) yes
N1 . C14 . 1.46(1) yes
N2 . C15 . 1.48(1) yes
N3 . C5 . 1.303(11) yes
N3 . C7 . 1.45(1) yes
N3 . H8 . 1.2730(3) no
N4 . C9 . 1.323(13) yes
N4 . C13 . 1.315(15) yes
C1 . C2 . 1.444(12) yes
C3 . C2 . 1.429(11) yes
C3 . H1 . 1.1392(3) no
C4 . C1 . 1.511(11) yes
C4 . H2 . 0.9500(2) no
C4 . H4 . 0.9499(3) no
C4 . H3 . 0.9500(3) no
C5 . C2 . 1.400(11) yes
C5 . C6 . 1.516(13) yes
C6 . H5 . 0.9501(3) no
C6 . H6 . 0.9503(3) no
C6 . H7 . 0.9500(2) no
C7 . C8 . 1.493(14) yes
C7 . H10 . 0.9500(2) no
C7 . H9 . 0.9500(3) no
C8 . H11 . 0.9500(2) no
C8 . H12 . 0.9500(3) no
C9 . C8 . 1.519(12) yes
C10 . C9 . 1.371(13) yes
C10 . C11 . 1.397(15) yes
C10 . H13 . 0.9501(2) no
C11 . H14 . 0.9500(3) no
C12 . C11 . 1.34(2) yes
C12 . C13 . 1.355(19) yes
C12 . H15 . 0.9500(3) no
C13 . H16 . 0.9500(2) no
C14 . H17 . 0.9499(2) no
C14 . H18 . 0.9501(3) no
C15 . C14 . 1.488(11) yes
C15 . H19 . 0.9500(2) no
C15 . H20 . 0.9500(3) no
P1 . F1 . 1.561(7) yes
P1 . F2 . 1.49(1) yes
P1 . F3 . 1.442(11) yes
P1 . F4 . 1.58(1) yes
P1 . F5 . 1.563(8) yes
P1 . F6 . 1.587(11) yes

loop_
_geom_contact_atom_site_label_1
_geom_contact_site_symmetry_1
_geom_contact_atom_site_label_2
_geom_contact_site_symmetry_2
_geom_contact_distance
_geom_contact_publ_flag
Ni1 . N2 . 1.814(6) yes
Ni1 . N2 2_656 1.814(6) yes
Ni1 . N1 . 1.867(7) yes
Ni1 . N1 2_656 1.867(7) yes
Ni1 . C15 . 2.761(8) yes
Ni1 . C15 2_656 2.761(8) yes
Ni1 . C14 . 2.753(8) yes
Ni1 . C14 2_656 2.753(8) yes
Ni1 . C3 . 2.800(8) yes
Ni1 . C3 2_656 2.800(8) yes
Ni1 . C1 . 2.867(8) yes
Ni1 . C1 2_656 2.867(8) yes
Ni1 . C2 . 3.245(7) yes
Ni1 . C2 2_656 3.245(7) yes
Ni1 . C11 5_554 3.430(11) yes
Ni1 . C11 6_646 3.430(11) yes
Ni1 . H19 . 3.127(8) no
Ni1 . H19 2_656 3.127(8) no
Ni1 . H20 . 3.556(8) no
Ni1 . H20 2_656 3.556(8) no
Ni1 . H18 . 3.090(8) no
Ni1 . H18 2_656 3.090(8) no
Ni1 . H17 . 3.561(8) no
Ni1 . H17 2_656 3.561(8) no
Ni1 . H14 5_554 3.513(11) no
Ni1 . H14 6_646 3.513(11) no
N1 . C15 . 2.378(11) yes
N1 . C4 . 2.41(1) yes
N1 . C14 . 1.46(1) yes
N1 . C3 . 2.874(11) yes
N1 . C1 . 1.31(1) yes
N1 . C2 . 2.41(1) yes
N1 . H19 . 2.701(11) no
N1 . H20 . 3.188(11) no
N1 . H18 . 1.987(11) no
N1 . H17 . 1.99(1) no
N1 . H4 . 3.184(11) no
N1 . H2 . 2.65(1) no
N1 . H3 . 2.645(11) no
N1 . H8 . 3.42(1) no
N1 . H14 5_554 3.374(13) no
N2 . N1 . 2.53(1) yes
N2 . N1 2_656 2.674(9) yes
N2 . C10 5_554 3.418(12) yes
N2 . C15 . 1.48(1) yes
N2 . C14 . 2.37(1) yes
N2 . C3 2_656 1.282(9) yes
N2 . C1 2_656 2.89(1) yes
N2 . C2 2_656 2.40(1) yes
N2 . H19 . 2.01(1) no
N2 . H20 . 2.03(1) no
N2 . H18 . 2.673(11) no
N2 . H17 . 3.19(1) no
N2 . H1 2_656 2.11(1) no
N2 . H13 5_554 3.333(12) no
N2 . H15 6_646 3.523(13) no
N3 . C5 . 1.303(11) yes
N3 . C4 . 2.923(13) yes
N3 . C3 . 3.589(11) yes
N3 . C1 . 2.887(12) yes
N3 . C7 . 1.45(1) yes
N3 . C2 . 2.358(11) yes
N3 . C6 . 2.412(12) yes
N3 . C8 . 2.405(12) yes
N3 . H4 . 2.336(14) no
N3 . H2 . 3.216(13) no
N3 . H8 . 1.2730(3) no
N3 . H6 . 2.656(12) no
N3 . H7 . 3.187(13) no
N3 . H5 . 2.636(13) no
N3 . H10 . 1.995(11) no
N3 . H9 . 1.981(12) no
N3 . H11 . 2.571(13) no
N3 . H12 . 2.554(13) no
N4 . C10 . 2.347(14) yes
N4 . C7 . 3.321(13) yes
N4 . C12 . 2.337(19) yes
N4 . C13 . 1.315(15) yes
N4 . C9 . 1.323(13) yes
N4 . C8 . 2.409(15) yes
N4 . C11 . 2.769(16) yes
N4 . H18 6_656 3.335(12) no
N4 . H17 8_556 3.353(13) no
N4 . H3 6_656 3.124(13) no
N4 . H13 . 3.188(14) no
N4 . H6 3_655 3.205(14) no
N4 . H5 3_655 3.324(13) no
N4 . H10 3_655 3.120(14) no
N4 . H9 . 3.124(14) no
N4 . H11 . 2.510(15) no
N4 . H12 . 3.105(16) no
N4 . H16 . 1.941(15) no
N4 . H15 . 3.176(18) no
C1 . C2 . 1.444(12) yes
C1 . H18 . 2.832(13) no
C1 . H17 . 2.506(12) no
C1 . H4 . 2.04(1) no
C1 . H2 . 2.037(11) no
C1 . H3 . 2.032(13) no
C1 . H8 . 2.414(12) no
C1 . H1 . 3.472(12) no
C2 . C6 . 2.540(12) yes
C2 . H4 . 2.576(12) no
C2 . H2 . 3.200(12) no
C2 . H3 . 3.113(13) no
C2 . H8 . 2.479(11) no
C2 . H1 . 2.159(12) no
C2 . H6 . 3.170(11) no
C2 . H7 . 2.582(12) no
C2 . H5 . 3.099(12) no
C2 . H12 6_646 3.536(14) no
C3 . C1 . 2.483(12) yes
C3 . C2 . 1.429(11) yes
C3 . C6 . 2.948(12) yes
C3 . H19 2_656 2.837(11) no
C3 . H20 2_656 2.474(11) no
C3 . H1 . 1.1392(3) no
C3 . H7 . 2.554(12) no
C3 . H5 . 3.387(12) no
C3 . H12 6_646 3.457(13) no
C4 . C14 . 2.749(11) yes
C4 . C1 . 1.511(11) yes
C4 . C2 . 2.558(12) yes
C4 . H18 . 2.995(12) no
C4 . H17 . 2.401(11) no
C4 . H4 . 0.9499(3) no
C4 . H2 . 0.9500(2) no
C4 . H3 . 0.9500(3) no
C4 . H8 . 2.410(14) no
C4 . H6 6_656 3.122(13) no
C4 . H7 6_656 3.502(13) no
C5 . C4 . 2.980(14) yes
C5 . C3 . 2.442(11) yes
C5 . C1 . 2.475(13) yes
C5 . C7 . 2.475(13) yes
C5 . C2 . 1.400(11) yes
C5 . C6 . 1.516(13) yes
C5 . H4 . 2.538(14) no
C5 . H2 . 3.563(13) no
C5 . H8 . 2.114(11) no
C5 . H1 . 2.588(12) no
C5 . H6 . 2.051(12) no
C5 . H7 . 2.046(14) no
C5 . H5 . 2.023(13) no
C5 . H10 . 2.624(12) no
C5 . H9 . 2.942(13) no
C6 . H2 6_646 3.250(13) no
C6 . H8 . 3.515(12) no
C6 . H1 . 2.477(12) no
C6 . H6 . 0.9503(3) no
C6 . H7 . 0.9500(2) no
C6 . H5 . 0.9501(3) no
C6 . H10 . 2.599(15) no
C6 . H9 . 3.236(15) no
C6 . H9 3_645 3.293(15) no
C7 . C6 . 2.908(15) yes
C7 . C9 . 2.517(13) yes
C7 . C8 . 1.493(14) yes
C7 . H4 . 3.277(15) no
C7 . H8 . 2.378(11) no
C7 . H13 . 3.306(15) no
C7 . H6 . 2.796(15) no
C7 . H5 . 2.892(16) no
C7 . H10 . 0.9500(2) no
C7 . H9 . 0.9500(3) no
C7 . H11 . 2.032(15) no
C7 . H12 . 1.964(15) no
C7 . H16 3_645 3.587(18) no
C8 . H4 . 3.371(15) no
C8 . H8 . 2.737(12) no
C8 . H13 . 2.686(15) no
C8 . H5 3_655 3.488(16) no
C8 . H10 . 2.043(15) no
C8 . H9 . 1.974(15) no
C8 . H11 . 0.9500(2) no
C8 . H12 . 0.9500(3) no
C9 . C8 . 1.519(12) yes
C9 . C11 . 2.405(14) yes
C9 . H13 . 2.005(14) no
C9 . H10 . 2.706(14) no
C9 . H9 . 2.675(14) no
C9 . H11 . 2.068(13) no
C9 . H12 . 2.008(14) no
C9 . H16 . 3.112(17) no
C9 . H16 3_645 3.536(16) no
C9 . H14 . 3.262(14) no
C10 . C7 . 3.333(15) yes
C10 . C12 . 2.314(17) yes
C10 . C13 . 2.659(18) yes
C10 . C9 . 1.371(13) yes
C10 . C8 . 2.539(15) yes
C10 . C11 . 1.397(15) yes
C10 . H19 5_555 3.026(14) no
C10 . H18 8_556 3.546(13) no
C10 . H13 . 0.9501(2) no
C10 . H10 . 3.138(15) no
C10 . H11 . 3.268(15) no
C10 . H12 . 2.597(15) no
C10 . H16 3_645 2.988(16) no
C10 . H15 . 3.187(16) no
C10 . H14 . 2.050(13) no
C11 . H19 5_555 3.195(18) no
C11 . H20 8_556 3.279(17) no
C11 . H18 8_556 3.369(14) no
C11 . H13 . 2.055(18) no
C11 . H16 . 3.21(2) no
C11 . H16 3_645 3.497(18) no
C11 . H15 . 1.990(17) no
C11 . H14 . 0.9500(3) no
C12 . C13 . 1.355(19) yes
C12 . C9 . 2.669(16) yes
C12 . C11 . 1.34(2) yes
C12 . H20 8_556 2.769(14) no
C12 . H18 6_656 3.060(16) no
C12 . H18 8_556 3.337(13) no
C12 . H17 8_556 3.474(16) no
C12 . H13 . 3.188(18) no
C12 . H16 . 2.01(2) no
C12 . H15 . 0.9500(3) no
C12 . H14 . 2.03(2) no
C13 . C9 . 2.266(17) yes
C13 . C11 . 2.36(2) yes
C13 . H20 8_556 3.284(16) no
C13 . H18 6_656 2.787(15) no
C13 . H18 8_556 3.381(14) no
C13 . H17 8_556 3.029(15) no
C13 . H10 3_655 3.334(18) no
C13 . H16 . 0.9500(2) no
C13 . H15 . 1.992(17) no
C13 . H14 . 3.23(2) no
C14 . C3 2_656 3.485(11) yes
C14 . C1 . 2.400(12) yes
C14 . C13 8_456 3.520(15) yes
C14 . H19 . 2.021(12) no
C14 . H20 . 2.022(11) no
C14 . H18 . 0.9501(3) no
C14 . H17 . 0.9499(2) no
C14 . H2 . 2.625(11) no
C14 . H3 . 2.730(11) no
C15 . C14 . 1.488(11) yes
C15 . C3 2_656 2.363(11) yes
C15 . C1 . 3.563(11) yes
C15 . C12 8_456 3.535(14) yes
C15 . H19 . 0.9500(2) no
C15 . H20 . 0.9500(3) no
C15 . H18 . 2.010(12) no
C15 . H17 . 2.04(1) no
C15 . H1 2_656 2.583(11) no
C15 . H13 5_554 3.289(14) no
C15 . H15 8_456 3.383(14) no
C15 . H14 5_554 3.562(17) no
H1 . H6 . 3.318(12) no
H1 . H7 . 1.881(12) no
H1 . H5 . 2.766(12) no
H1 . H12 6_646 3.599(14) no
H2 . H3 . 1.5514(4) no
H2 . H8 . 2.373(13) no
H2 . H6 6_656 2.487(13) no
H2 . H7 6_656 3.226(13) no
H3 . H8 . 3.354(14) no
H3 . H6 6_656 3.173(13) no
H3 . H7 6_656 3.460(12) no
H3 . H9 8_456 2.862(14) no
H3 . H11 6_646 3.224(14) no
H4 . H2 . 1.5514(4) no
H4 . H3 . 1.5513(4) no
H4 . H8 . 2.165(13) no
H4 . H6 6_656 3.245(14) no
H4 . H7 6_656 3.248(14) no
H4 . H10 . 3.563(14) no
H4 . H11 . 3.466(16) no
H4 . H11 6_646 3.541(15) no
H4 . H12 . 2.826(14) no
H5 . H10 . 2.647(16) no
H5 . H9 . 2.933(15) no
H5 . H9 3_645 2.975(15) no
H5 . H11 3_645 2.898(16) no
H6 . H7 . 1.5516(5) no
H6 . H5 . 1.5516(4) no
H6 . H10 . 2.211(15) no
H6 . H9 . 3.264(15) no
H6 . H9 3_645 3.249(15) no
H7 . H5 . 1.5514(4) no
H7 . H10 . 3.523(15) no
H7 . H9 3_645 3.108(15) no
H7 . H12 6_646 3.310(16) no
H8 . H10 . 3.125(11) no
H8 . H9 . 2.760(11) no
H8 . H11 . 2.463(12) no
H8 . H12 . 2.854(12) no
H9 . H11 . 2.288(15) no
H9 . H12 . 2.707(16) no
H10 . H9 . 1.5512(4) no
H10 . H11 . 2.807(15) no
H10 . H12 . 2.272(15) no
H10 . H16 3_645 2.791(18) no
H11 . H12 . 1.5512(4) no
H13 . H10 . 2.933(15) no
H13 . H11 . 3.529(16) no
H13 . H12 . 2.453(15) no
H13 . H16 3_645 2.781(17) no
H13 . H14 . 2.369(15) no
H15 . H14 . 2.344(19) no
H16 . H15 . 2.291(19) no
H17 . H4 . 3.317(11) no
H17 . H2 . 1.984(11) no
H17 . H3 . 2.485(11) no
H17 . H6 6_656 3.597(12) no
H17 . H16 8_456 3.084(14) no
H18 . H17 . 1.5513(4) no
H18 . H2 . 3.023(12) no
H18 . H3 . 2.661(11) no
H18 . H16 6_646 2.678(16) no
H18 . H15 6_646 3.169(17) no
H19 . H20 . 1.5512(4) no
H19 . H18 . 2.766(12) no
H19 . H17 . 2.252(11) no
H19 . H1 2_656 3.046(12) no
H19 . H13 5_554 2.544(14) no
H19 . H14 5_554 2.883(18) no
H20 . H18 . 2.223(11) no
H20 . H17 . 2.433(11) no
H20 . H1 2_656 2.263(11) no
H20 . H16 8_456 3.452(16) no
H20 . H15 8_456 2.520(14) no
H20 . H14 8_456 3.446(18) no
P1 . F1 . 1.561(7) yes
P1 . F2 . 1.49(1) yes
P1 . F3 . 1.442(11) yes
P1 . F4 . 1.58(1) yes
P1 . F5 . 1.563(8) yes
P1 . F6 . 1.587(11) yes
P1 . H2 . 3.56(1) no
P1 . H8 . 3.097(8) no
P1 . H5 3_655 3.558(11) no
P1 . H11 . 3.511(11) no
P1 . H14 5_554 3.543(14) no
F1 . F2 . 2.216(15) yes
F1 . F3 . 2.118(15) yes
F1 . F4 . 2.178(13) yes
F1 . F5 . 3.12(1) yes
F1 . F6 . 2.179(14) yes
F1 . N2 2_666 3.550(9) yes
F1 . C10 6_656 3.587(14) yes
F1 . C15 2_666 3.303(12) yes
F1 . C3 1_565 3.11(1) yes
F1 . C8 6_656 3.532(16) yes
F1 . H19 2_666 3.009(12) no
F1 . H20 2_666 3.011(12) no
F1 . H4 6_656 3.301(12) no
F1 . H1 1_565 2.548(11) no
F1 . H13 6_656 2.805(15) no
F1 . H7 1_565 2.851(13) no
F1 . H12 6_656 2.631(16) no
F2 . F3 . 2.15(3) yes
F2 . F4 . 3.068(14) yes
F2 . F5 . 2.166(13) yes
F2 . F6 . 2.19(2) yes
F2 . C12 7_664 3.394(15) yes
F2 . H20 2_666 3.058(17) no
F2 . H1 1_565 3.575(15) no
F2 . H1 3_655 3.475(18) no
F2 . H5 3_655 3.46(2) no
F2 . H15 7_664 2.468(15) no
F2 . H14 5_554 3.13(2) no
F3 . F4 . 2.19(2) yes
F3 . F5 . 2.096(16) yes
F3 . F6 . 3.026(15) yes
F3 . H19 . 3.012(14) no
F3 . H19 2_666 3.293(19) no
F3 . H17 . 3.02(2) no
F3 . H2 . 3.27(2) no
F3 . H8 . 3.524(16) no
F3 . H13 6_656 3.082(19) no
F3 . H14 5_554 2.98(3) no
F4 . F5 . 2.207(15) yes
F4 . F6 . 2.097(17) yes
F4 . N3 6_656 3.530(14) yes
F4 . C5 6_656 3.373(13) yes
F4 . C4 . 3.491(15) yes
F4 . C6 6_656 3.419(15) yes
F4 . H4 . 3.587(14) no
F4 . H4 6_656 2.865(14) no
F4 . H2 . 2.659(15) no
F4 . H8 . 2.850(15) no
F4 . H6 6_656 2.768(15) no
F4 . H10 6_656 3.149(17) no
F4 . H11 . 2.847(18) no
F4 . H12 6_656 3.329(18) no
F5 . F6 . 2.306(16) yes
F5 . N3 . 2.943(11) yes
F5 . C4 . 3.465(16) yes
F5 . C1 . 3.321(14) yes
F5 . H4 . 3.584(14) no
F5 . H2 . 2.985(16) no
F5 . H8 . 1.782(11) no
F5 . H5 3_655 3.290(18) no
F5 . H11 . 3.091(14) no
F5 . H14 5_554 2.760(16) no
F6 . C4 6_656 3.539(15) yes
F6 . C6 3_655 3.256(15) yes
F6 . H4 6_656 3.071(15) no
F6 . H3 6_656 3.105(14) no
F6 . H8 . 3.375(16) no
F6 . H7 1_565 3.358(17) no
F6 . H5 3_655 2.364(15) no
F6 . H9 3_655 3.071(17) no
F6 . H11 . 2.701(19) no

loop_
_geom_torsion_atom_site_label_1
_geom_torsion_site_symmetry_1
_geom_torsion_atom_site_label_2
_geom_torsion_site_symmetry_2
_geom_torsion_atom_site_label_3
_geom_torsion_site_symmetry_3
_geom_torsion_atom_site_label_4
_geom_torsion_site_symmetry_4
_geom_torsion
_geom_torsion_publ_flag
N1 . Ni1 . N2 . C15 . 11.3(1) yes
N2 . Ni1 . N1 . C14 . 13.1(1) yes
N2 . Ni1 . N1 . C1 . -172.2(1) yes
Ni1 . N2 . C15 . C14 . -31.9(9) yes
C7 . N3 . C5 . C2 . 174.5(1) yes
C7 . N3 . C5 . C6 . -9.1(2) yes
C5 . N3 . C7 . C8 . -148.4(1) yes
Ni1 . N1 . C14 . C15 . -33.7(9) yes
Ni1 . N1 . C1 . C4 . -165.8(6) yes
Ni1 . N1 . C1 . C2 . 6.3(1) yes
C14 . N1 . C1 . C4 . 8.5(2) yes
C14 . N1 . C1 . C2 . -179.3(1) yes
C1 . N1 . C14 . C15 . 151.1(1) yes
C9 . N4 . C13 . C12 . -4.7(3) yes
C13 . N4 . C9 . C10 . 0.0(2) yes
C13 . N4 . C9 . C8 . 175.6(2) yes
N1 . C1 . C2 . C5 . 160.3(1) yes
N1 . C1 . C2 . C3 . -17.9(2) yes
C4 . C1 . C2 . C5 . -27.8(2) yes
C4 . C1 . C2 . C3 . 154.0(1) yes
N3 . C5 . C2 . C3 . 148.5(1) yes
N3 . C5 . C2 . C1 . -29.7(2) yes
C6 . C5 . C2 . C3 . -27.8(2) yes
C6 . C5 . C2 . C1 . 154.0(1) yes
N3 . C7 . C8 . C9 . 179.0(1) yes
N4 . C9 . C8 . C7 . 99.0(2) yes
C10 . C9 . C8 . C7 . -85.4(2) yes
C9 . C10 . C11 . C12 . 2.5(2) yes
C11 . C10 . C9 . N4 . 1.0(3) yes
C11 . C10 . C9 . C8 . -174.3(2) yes
C11 . C12 . C13 . N4 . 8.6(3) yes
C13 . C12 . C11 . C10 . -7.1(3) yes
N2 . C15 . C14 . N1 . 40.7(1) yes
